data_7202946
loop_
_publ_author_name
'Patra, Goutam K.'
'Goldberg, Israel'
'De, Senjuti'
'Datta, Dipankar'

_publ_section_title
;
 Effect of the size of discrete anions on the nuclearity of a complex
 cation
;
_journal_issue 9
_journal_name_full CrystEngComm
_journal_page_first 828
_journal_paper_doi 10.1039/b706781j
_journal_volume 9
_journal_year 2007
_chemical_formula_moiety 'C40 H28 Ag N4, C F3 O3 S'
_chemical_formula_sum 'C41 H28 Ag F3 N4 O3 S'
_chemical_formula_weight 821.60
_chemical_name_systematic
;

?

;
_space_group_IT_number 2
_symmetry_cell_setting triclinic
_symmetry_space_group_name_Hall '-P 1'
_symmetry_space_group_name_H-M 'P -1'
_atom_sites_solution_hydrogens geom
_atom_sites_solution_primary direct
_atom_sites_solution_secondary difmap
_audit_creation_method SHELXL-97
_cell_angle_alpha 77.7882(5)
_cell_angle_beta 81.4908(5)
_cell_angle_gamma 76.7651(5)
_cell_formula_units_Z 2
_cell_length_a 11.2181(2)
_cell_length_b 11.6140(1)
_cell_length_c 13.7958(2)
_cell_measurement_reflns_used 6030
_cell_measurement_temperature 110(2)
_cell_measurement_theta_max 28.24
_cell_measurement_theta_min 2.53
_cell_volume 1700.70(4)
_computing_cell_refinement Denzo
_computing_data_collection 'Collect, Nonius B.V.'
_computing_data_reduction Denzo
_computing_structure_refinement 'SHELXL-97 (Sheldrick, 1997)'
_computing_structure_solution DIRDIF-96
_diffrn_ambient_temperature 110(2)
_diffrn_detector_area_resol_mean '56 microns'
_diffrn_measured_fraction_theta_full 0.948
_diffrn_measured_fraction_theta_max 0.948
_diffrn_measurement_device_type 'Nonius KappaCCD'
_diffrn_measurement_method '1 deg. Phi & Omega scans'
_diffrn_radiation_monochromator graphite
_diffrn_radiation_source 'fine-focus sealed tube'
_diffrn_radiation_type MoK\a
_diffrn_radiation_wavelength 0.71073
_diffrn_reflns_av_R_equivalents 0.0211
_diffrn_reflns_av_sigmaI/netI 0.0431
_diffrn_reflns_limit_h_max 14
_diffrn_reflns_limit_h_min -14
_diffrn_reflns_limit_k_max 12
_diffrn_reflns_limit_k_min -15
_diffrn_reflns_limit_l_max 16
_diffrn_reflns_limit_l_min -18
_diffrn_reflns_number 16693
_diffrn_reflns_theta_full 28.24
_diffrn_reflns_theta_max 28.24
_diffrn_reflns_theta_min 2.53
_exptl_absorpt_coefficient_mu 0.719
_exptl_absorpt_correction_T_max 0.8998
_exptl_absorpt_correction_T_min 0.8133
_exptl_absorpt_correction_type multi-scan
_exptl_absorpt_process_details 'Blessing, 1995'
_exptl_crystal_colour colorless
_exptl_crystal_density_diffrn 1.604
_exptl_crystal_density_method 'not measured'
_exptl_crystal_description plates
_exptl_crystal_F_000 832
_exptl_crystal_size_max 0.30
_exptl_crystal_size_mid 0.30
_exptl_crystal_size_min 0.15
_refine_diff_density_max 0.511
_refine_diff_density_min -0.664
_refine_diff_density_rms 0.071
_refine_ls_extinction_method none
_refine_ls_goodness_of_fit_ref 1.003
_refine_ls_hydrogen_treatment constr
_refine_ls_matrix_type full
_refine_ls_number_parameters 478
_refine_ls_number_reflns 7965
_refine_ls_number_restraints 0
_refine_ls_restrained_S_all 1.003
_refine_ls_R_factor_all 0.0360
_refine_ls_R_factor_gt 0.0287
_refine_ls_shift/su_max 0.043
_refine_ls_shift/su_mean 0.006
_refine_ls_structure_factor_coef Fsqd
_refine_ls_weighting_details 'calc w=1/[\s^2^(Fo^2^)+(0.0296P)^2^+1.0692P] where P=(Fo^2^+2Fc^2^)/3'
_refine_ls_weighting_scheme calc
_refine_ls_wR_factor_gt 0.0686
_refine_ls_wR_factor_ref 0.0724
_reflns_number_gt 7012
_reflns_number_total 7965
_reflns_threshold_expression >2sigma(I)
_cod_data_source_file b706781j.txt
_cod_data_source_block 2
_cod_original_cell_volume 1700.71(4)
_cod_original_sg_symbol_H-M P-1
_cod_database_code 7202946

loop_
_symmetry_equiv_pos_as_xyz
'x, y, z'
'-x, -y, -z'

loop_
_atom_site_label
_atom_site_type_symbol
_atom_site_fract_x
_atom_site_fract_y
_atom_site_fract_z
_atom_site_U_iso_or_equiv
_atom_site_adp_type
_atom_site_occupancy
_atom_site_symmetry_multiplicity
_atom_site_calc_flag
_atom_site_refinement_flags
_atom_site_disorder_assembly
_atom_site_disorder_group
Ag1 Ag 0.134901(13) -0.022734(11) 0.175704(10) 0.01645(5) Uani 1 1 d . . .
N2 N 0.24235(14) -0.21026(13) 0.19865(11) 0.0139(3) Uani 1 1 d . . .
N3 N -0.00655(14) 0.14123(13) 0.13175(11) 0.0150(3) Uani 1 1 d . . .
N4 N 0.42460(15) -0.42135(14) 0.23367(12) 0.0174(3) Uani 1 1 d . . .
N5 N -0.19408(15) 0.34177(14) 0.08055(12) 0.0178(3) Uani 1 1 d . . .
C6 C 0.42383(17) -0.34707(16) 0.14247(14) 0.0165(4) Uani 1 1 d . . .
C7 C 0.51412(19) -0.37892(17) 0.06420(15) 0.0215(4) Uani 1 1 d . . .
H7 H 0.5753 -0.4505 0.0756 0.026 Uiso 1 1 calc R . .
C8 C 0.5129(2) -0.30625(17) -0.02795(15) 0.0236(4) Uani 1 1 d . . .
H8 H 0.5728 -0.3286 -0.0807 0.028 Uiso 1 1 calc R . .
C9 C 0.42412(19) -0.19866(17) -0.04562(15) 0.0220(4) Uani 1 1 d . . .
H9 H 0.4250 -0.1488 -0.1098 0.026 Uiso 1 1 calc R . .
C10 C 0.33623(18) -0.16552(16) 0.02956(14) 0.0181(4) Uani 1 1 d . . .
H10 H 0.2768 -0.0927 0.0173 0.022 Uiso 1 1 calc R . .
C11 C 0.33417(17) -0.23934(15) 0.12469(14) 0.0149(4) Uani 1 1 d . . .
C12 C 0.33493(17) -0.39262(15) 0.30348(14) 0.0152(4) Uani 1 1 d . . .
C13 C 0.34016(16) -0.47377(16) 0.40273(14) 0.0150(4) Uani 1 1 d . . .
C14 C 0.36822(17) -0.59854(16) 0.40723(15) 0.0172(4) Uani 1 1 d . . .
H14 H 0.3792 -0.6301 0.3476 0.021 Uiso 1 1 calc R . .
C15 C 0.38009(18) -0.67606(16) 0.49809(15) 0.0196(4) Uani 1 1 d . . .
H15 H 0.3973 -0.7606 0.5006 0.024 Uiso 1 1 calc R . .
C16 C 0.36693(18) -0.63109(18) 0.58563(15) 0.0219(4) Uani 1 1 d . . .
H16 H 0.3759 -0.6845 0.6478 0.026 Uiso 1 1 calc R . .
C17 C 0.34034(18) -0.50664(18) 0.58154(15) 0.0209(4) Uani 1 1 d . . .
H17 H 0.3321 -0.4752 0.6410 0.025 Uiso 1 1 calc R . .
C18 C 0.32603(17) -0.42918(17) 0.49081(14) 0.0182(4) Uani 1 1 d . . .
H18 H 0.3063 -0.3447 0.4886 0.022 Uiso 1 1 calc R . .
C19 C 0.23819(17) -0.28691(15) 0.28447(14) 0.0145(3) Uani 1 1 d . . .
C20 C 0.12645(16) -0.26801(16) 0.35749(13) 0.0148(4) Uani 1 1 d . . .
C21 C 0.05105(18) -0.35217(17) 0.37498(15) 0.0202(4) Uani 1 1 d . . .
H21 H 0.0721 -0.4183 0.3410 0.024 Uiso 1 1 calc R . .
C22 C -0.05449(19) -0.33972(18) 0.44172(16) 0.0233(4) Uani 1 1 d . . .
H22 H -0.1064 -0.3964 0.4524 0.028 Uiso 1 1 calc R . .
C23 C -0.08420(18) -0.24443(17) 0.49290(15) 0.0199(4) Uani 1 1 d . . .
H23 H -0.1561 -0.2361 0.5390 0.024 Uiso 1 1 calc R . .
C24 C -0.00887(18) -0.16165(17) 0.47661(15) 0.0207(4) Uani 1 1 d . . .
H24 H -0.0287 -0.0973 0.5126 0.025 Uiso 1 1 calc R . .
C25 C 0.09556(18) -0.17166(16) 0.40814(15) 0.0190(4) Uani 1 1 d . . .
H25 H 0.1455 -0.1132 0.3960 0.023 Uiso 1 1 calc R . .
C26 C -0.10872(17) 0.16722(16) 0.19797(14) 0.0174(4) Uani 1 1 d . . .
C27 C -0.1187(2) 0.09495(18) 0.29319(15) 0.0240(4) Uani 1 1 d . . .
H27 H -0.0531 0.0301 0.3130 0.029 Uiso 1 1 calc R . .
C28 C -0.2231(2) 0.11822(19) 0.35733(16) 0.0276(5) Uani 1 1 d . . .
H28 H -0.2294 0.0698 0.4219 0.033 Uiso 1 1 calc R . .
C29 C -0.3211(2) 0.21356(19) 0.32800(16) 0.0259(4) Uani 1 1 d . . .
H29 H -0.3938 0.2276 0.3726 0.031 Uiso 1 1 calc R . .
C30 C -0.31335(18) 0.28616(18) 0.23646(16) 0.0228(4) Uani 1 1 d . . .
H30 H -0.3799 0.3505 0.2178 0.027 Uiso 1 1 calc R . .
C31 C -0.20529(17) 0.26507(16) 0.16919(14) 0.0171(4) Uani 1 1 d . . .
C32 C 0.00188(17) 0.21394(15) 0.04387(13) 0.0141(3) Uani 1 1 d . . .
C33 C 0.10982(17) 0.17875(15) -0.02734(13) 0.0145(3) Uani 1 1 d . . .
C34 C 0.22840(18) 0.16231(16) 0.00016(15) 0.0188(4) Uani 1 1 d . . .
H34 H 0.2398 0.1721 0.0646 0.023 Uiso 1 1 calc R . .
C35 C 0.3296(2) 0.13146(18) -0.06760(17) 0.0274(5) Uani 1 1 d . . .
H35 H 0.4105 0.1194 -0.0491 0.033 Uiso 1 1 calc R . .
C36 C 0.3133(2) 0.11828(19) -0.16166(18) 0.0325(5) Uani 1 1 d . . .
H36 H 0.3830 0.0974 -0.2076 0.039 Uiso 1 1 calc R . .
C37 C 0.1959(2) 0.13535(19) -0.18939(17) 0.0318(5) Uani 1 1 d . . .
H37 H 0.1853 0.1264 -0.2543 0.038 Uiso 1 1 calc R . .
C38 C 0.0937(2) 0.16558(17) -0.12245(15) 0.0218(4) Uani 1 1 d . . .
H38 H 0.0131 0.1772 -0.1414 0.026 Uiso 1 1 calc R . .
C39 C -0.09207(17) 0.32058(16) 0.02005(14) 0.0157(4) Uani 1 1 d . . .
C40 C -0.07938(18) 0.41432(16) -0.07090(14) 0.0167(4) Uani 1 1 d . . .
C41 C 0.03394(19) 0.44135(17) -0.11473(15) 0.0196(4) Uani 1 1 d . . .
H41 H 0.1077 0.3960 -0.0884 0.024 Uiso 1 1 calc R . .
C42 C 0.0396(2) 0.53415(18) -0.19670(15) 0.0249(4) Uani 1 1 d . . .
H42 H 0.1171 0.5506 -0.2269 0.030 Uiso 1 1 calc R . .
C43 C -0.0676(2) 0.60260(18) -0.23440(15) 0.0276(5) Uani 1 1 d . . .
H43 H -0.0636 0.6665 -0.2899 0.033 Uiso 1 1 calc R . .
C44 C -0.1807(2) 0.57744(19) -0.19082(16) 0.0282(5) Uani 1 1 d . . .
H44 H -0.2543 0.6246 -0.2163 0.034 Uiso 1 1 calc R . .
C45 C -0.1867(2) 0.48375(17) -0.11024(15) 0.0218(4) Uani 1 1 d . . .
H45 H -0.2644 0.4665 -0.0815 0.026 Uiso 1 1 calc R . .
S46 S 0.33893(4) 0.07469(4) 0.27178(3) 0.01662(10) Uani 1 1 d . . .
O47 O 0.38375(14) 0.18339(12) 0.26061(12) 0.0276(3) Uani 1 1 d . . .
O48 O 0.20897(13) 0.08272(13) 0.30452(12) 0.0273(3) Uani 1 1 d . . .
O49 O 0.38214(15) 0.00653(14) 0.19301(11) 0.0296(3) Uani 1 1 d . . .
F50 F 0.37587(13) 0.02957(13) 0.45930(9) 0.0347(3) Uani 1 1 d . . .
F51 F 0.38396(13) -0.12874(11) 0.39913(10) 0.0342(3) Uani 1 1 d . . .
F52 F 0.53487(11) -0.03544(11) 0.36228(9) 0.0273(3) Uani 1 1 d . . .
C53 C 0.41178(18) -0.02044(17) 0.37828(14) 0.0183(4) Uani 1 1 d . . .

loop_
_atom_site_aniso_label
_atom_site_aniso_U_11
_atom_site_aniso_U_22
_atom_site_aniso_U_33
_atom_site_aniso_U_23
_atom_site_aniso_U_13
_atom_site_aniso_U_12
Ag1 0.01658(8) 0.01209(8) 0.01718(8) -0.00039(5) -0.00090(5) 0.00147(5)
N2 0.0138(7) 0.0102(7) 0.0165(8) -0.0015(5) -0.0008(6) -0.0017(5)
N3 0.0140(7) 0.0135(7) 0.0155(8) -0.0016(6) -0.0007(6) -0.0004(6)
N4 0.0167(8) 0.0145(7) 0.0185(8) -0.0018(6) 0.0010(6) -0.0012(6)
N5 0.0164(8) 0.0171(8) 0.0188(8) -0.0035(6) -0.0035(6) -0.0002(6)
C6 0.0159(9) 0.0129(8) 0.0199(9) -0.0028(7) -0.0001(7) -0.0023(7)
C7 0.0216(10) 0.0157(9) 0.0231(10) -0.0042(7) 0.0055(8) 0.0001(7)
C8 0.0272(11) 0.0200(10) 0.0208(10) -0.0062(8) 0.0081(8) -0.0033(8)
C9 0.0282(11) 0.0189(9) 0.0168(9) -0.0012(7) 0.0026(8) -0.0055(8)
C10 0.0199(10) 0.0131(9) 0.0191(9) -0.0017(7) -0.0004(8) -0.0013(7)
C11 0.0149(9) 0.0121(8) 0.0173(9) -0.0029(6) 0.0004(7) -0.0028(7)
C12 0.0151(9) 0.0119(8) 0.0178(9) -0.0021(7) -0.0011(7) -0.0024(7)
C13 0.0095(8) 0.0137(8) 0.0187(9) 0.0011(7) 0.0000(7) -0.0010(6)
C14 0.0131(9) 0.0149(9) 0.0220(10) -0.0021(7) -0.0022(7) -0.0006(7)
C15 0.0162(9) 0.0121(9) 0.0278(11) 0.0017(7) -0.0038(8) -0.0016(7)
C16 0.0171(10) 0.0221(10) 0.0216(10) 0.0064(7) -0.0035(8) -0.0028(7)
C17 0.0201(10) 0.0233(10) 0.0174(9) -0.0013(7) -0.0008(8) -0.0035(8)
C18 0.0161(9) 0.0157(9) 0.0214(10) -0.0028(7) -0.0014(7) -0.0015(7)
C19 0.0140(9) 0.0119(8) 0.0169(9) -0.0025(6) -0.0009(7) -0.0019(6)
C20 0.0118(9) 0.0143(8) 0.0153(9) 0.0003(6) -0.0007(7) 0.0002(6)
C21 0.0173(9) 0.0180(9) 0.0259(10) -0.0065(7) 0.0001(8) -0.0037(7)
C22 0.0173(10) 0.0210(10) 0.0306(11) -0.0035(8) 0.0027(8) -0.0065(8)
C23 0.0143(9) 0.0217(10) 0.0188(10) 0.0006(7) 0.0019(7) -0.0002(7)
C24 0.0215(10) 0.0182(9) 0.0208(10) -0.0057(7) 0.0025(8) -0.0021(7)
C25 0.0206(10) 0.0124(9) 0.0225(10) -0.0018(7) 0.0011(8) -0.0040(7)
C26 0.0168(9) 0.0150(9) 0.0191(9) -0.0044(7) 0.0007(7) -0.0014(7)
C27 0.0228(10) 0.0201(10) 0.0221(10) 0.0008(8) 0.0029(8) 0.0021(8)
C28 0.0271(11) 0.0271(11) 0.0230(11) -0.0002(8) 0.0057(9) -0.0035(9)
C29 0.0209(10) 0.0272(11) 0.0262(11) -0.0062(8) 0.0074(8) -0.0029(8)
C30 0.0148(9) 0.0246(10) 0.0265(11) -0.0061(8) 0.0013(8) 0.0004(7)
C31 0.0162(9) 0.0152(9) 0.0198(9) -0.0047(7) -0.0011(7) -0.0022(7)
C32 0.0143(9) 0.0128(8) 0.0160(9) -0.0030(6) -0.0035(7) -0.0029(7)
C33 0.0157(9) 0.0099(8) 0.0159(9) -0.0003(6) -0.0010(7) -0.0010(6)
C34 0.0180(9) 0.0149(9) 0.0198(10) 0.0022(7) -0.0024(7) -0.0006(7)
C35 0.0168(10) 0.0202(10) 0.0374(13) 0.0037(8) 0.0034(9) -0.0004(8)
C36 0.0328(13) 0.0232(11) 0.0325(12) -0.0033(9) 0.0159(10) -0.0014(9)
C37 0.0469(15) 0.0258(11) 0.0204(11) -0.0079(8) 0.0068(10) -0.0063(10)
C38 0.0257(11) 0.0213(10) 0.0200(10) -0.0067(7) -0.0035(8) -0.0045(8)
C39 0.0153(9) 0.0147(9) 0.0176(9) -0.0035(7) -0.0040(7) -0.0018(7)
C40 0.0212(10) 0.0131(8) 0.0159(9) -0.0038(7) -0.0041(7) -0.0009(7)
C41 0.0238(10) 0.0155(9) 0.0202(10) -0.0022(7) -0.0043(8) -0.0049(7)
C42 0.0371(12) 0.0200(10) 0.0194(10) -0.0032(7) -0.0021(9) -0.0107(9)
C43 0.0493(14) 0.0153(9) 0.0168(10) -0.0004(7) -0.0069(9) -0.0035(9)
C44 0.0376(13) 0.0223(10) 0.0208(10) -0.0044(8) -0.0115(9) 0.0078(9)
C45 0.0238(10) 0.0203(10) 0.0197(10) -0.0062(7) -0.0059(8) 0.0035(8)
S46 0.0182(2) 0.0136(2) 0.0172(2) 0.00111(16) -0.00545(18) -0.00289(17)
O47 0.0305(8) 0.0151(7) 0.0357(9) 0.0017(6) -0.0053(7) -0.0064(6)
O48 0.0167(7) 0.0242(7) 0.0385(9) -0.0004(6) -0.0060(6) -0.0021(6)
O49 0.0401(9) 0.0340(8) 0.0165(7) -0.0078(6) -0.0068(7) -0.0062(7)
F50 0.0347(8) 0.0568(9) 0.0142(6) -0.0109(6) 0.0023(5) -0.0120(6)
F51 0.0361(8) 0.0215(6) 0.0408(8) 0.0130(5) -0.0131(6) -0.0083(5)
F52 0.0155(6) 0.0378(7) 0.0258(6) -0.0010(5) -0.0058(5) -0.0016(5)
C53 0.0188(10) 0.0223(10) 0.0121(9) 0.0009(7) -0.0014(7) -0.0045(7)

loop_
_atom_type_symbol
_atom_type_description
_atom_type_scat_dispersion_real
_atom_type_scat_dispersion_imag
_atom_type_scat_source
C C 0.0033 0.0016 'International Tables Vol C Tables 4.2.6.8 and 6.1.1.4'
H H 0.0000 0.0000 'International Tables Vol C Tables 4.2.6.8 and 6.1.1.4'
N N 0.0061 0.0033 'International Tables Vol C Tables 4.2.6.8 and 6.1.1.4'
O O 0.0106 0.0060 'International Tables Vol C Tables 4.2.6.8 and 6.1.1.4'
F F 0.0171 0.0103 'International Tables Vol C Tables 4.2.6.8 and 6.1.1.4'
S S 0.1246 0.1234 'International Tables Vol C Tables 4.2.6.8 and 6.1.1.4'
Ag Ag -0.8971 1.1015 'International Tables Vol C Tables 4.2.6.8 and 6.1.1.4'

loop_
_geom_angle_atom_site_label_1
_geom_angle_atom_site_label_2
_geom_angle_atom_site_label_3
_geom_angle
_geom_angle_site_symmetry_1
_geom_angle_site_symmetry_3
_geom_angle_publ_flag
N2 Ag1 N3 163.23(6) . . ?
C19 N2 C11 118.42(15) . . ?
C19 N2 Ag1 123.94(12) . . ?
C11 N2 Ag1 116.51(11) . . ?
C32 N3 C26 118.57(15) . . ?
C32 N3 Ag1 123.07(12) . . ?
C26 N3 Ag1 118.35(12) . . ?
C12 N4 C6 117.77(16) . . ?
C39 N5 C31 118.46(16) . . ?
N4 C6 C7 119.28(17) . . ?
N4 C6 C11 121.31(16) . . ?
C7 C6 C11 119.42(17) . . ?
C8 C7 C6 119.78(18) . . ?
C7 C8 C9 120.85(18) . . ?
C10 C9 C8 120.31(18) . . ?
C9 C10 C11 120.07(17) . . ?
N2 C11 C10 120.37(16) . . ?
N2 C11 C6 120.00(16) . . ?
C10 C11 C6 119.56(16) . . ?
N4 C12 C19 121.51(16) . . ?
N4 C12 C13 116.42(16) . . ?
C19 C12 C13 122.06(16) . . ?
C18 C13 C14 118.97(17) . . ?
C18 C13 C12 121.81(16) . . ?
C14 C13 C12 119.08(17) . . ?
C15 C14 C13 120.32(18) . . ?
C14 C15 C16 120.45(18) . . ?
C15 C16 C17 119.51(18) . . ?
C18 C17 C16 119.97(19) . . ?
C17 C18 C13 120.75(18) . . ?
N2 C19 C12 120.65(16) . . ?
N2 C19 C20 118.65(15) . . ?
C12 C19 C20 120.48(15) . . ?
C25 C20 C21 119.52(17) . . ?
C25 C20 C19 123.07(16) . . ?
C21 C20 C19 117.41(16) . . ?
C22 C21 C20 120.36(18) . . ?
C23 C22 C21 119.96(18) . . ?
C24 C23 C22 119.82(18) . . ?
C23 C24 C25 120.70(18) . . ?
C20 C25 C24 119.62(17) . . ?
N3 C26 C27 120.19(17) . . ?
N3 C26 C31 119.78(17) . . ?
C27 C26 C31 120.01(17) . . ?
C28 C27 C26 119.91(19) . . ?
C27 C28 C29 120.32(19) . . ?
C30 C29 C28 121.03(19) . . ?
C29 C30 C31 119.72(19) . . ?
N5 C31 C26 121.13(17) . . ?
N5 C31 C30 119.84(17) . . ?
C26 C31 C30 118.97(17) . . ?
N3 C32 C39 120.61(16) . . ?
N3 C32 C33 116.76(15) . . ?
C39 C32 C33 122.62(16) . . ?
C38 C33 C34 120.05(17) . . ?
C38 C33 C32 120.36(17) . . ?
C34 C33 C32 119.56(17) . . ?
C35 C34 C33 119.42(19) . . ?
C36 C35 C34 120.4(2) . . ?
C37 C36 C35 120.3(2) . . ?
C36 C37 C38 120.1(2) . . ?
C37 C38 C33 119.7(2) . . ?
N5 C39 C32 120.93(16) . . ?
N5 C39 C40 116.02(16) . . ?
C32 C39 C40 123.03(16) . . ?
C45 C40 C41 118.52(18) . . ?
C45 C40 C39 118.26(18) . . ?
C41 C40 C39 123.08(17) . . ?
C42 C41 C40 120.53(19) . . ?
C43 C42 C41 120.3(2) . . ?
C42 C43 C44 119.71(19) . . ?
C45 C44 C43 120.3(2) . . ?
C44 C45 C40 120.7(2) . . ?
O47 S46 O49 115.69(10) . . ?
O47 S46 O48 116.02(9) . . ?
O49 S46 O48 113.35(10) . . ?
O47 S46 C53 102.92(9) . . ?
O49 S46 C53 103.58(9) . . ?
O48 S46 C53 102.81(9) . . ?
F51 C53 F50 107.73(15) . . ?
F51 C53 F52 107.76(16) . . ?
F50 C53 F52 107.24(16) . . ?
F51 C53 S46 112.15(14) . . ?
F50 C53 S46 110.47(14) . . ?
F52 C53 S46 111.29(12) . . ?

loop_
_geom_bond_atom_site_label_1
_geom_bond_atom_site_label_2
_geom_bond_distance
_geom_bond_site_symmetry_2
_geom_bond_publ_flag
Ag1 N2 2.2171(14) . ?
Ag1 N3 2.2191(15) . ?
N2 C19 1.324(2) . ?
N2 C11 1.375(2) . ?
N3 C32 1.327(2) . ?
N3 C26 1.374(2) . ?
N4 C12 1.322(2) . ?
N4 C6 1.367(2) . ?
N5 C39 1.320(2) . ?
N5 C31 1.360(2) . ?
C6 C7 1.415(3) . ?
C6 C11 1.416(2) . ?
C7 C8 1.369(3) . ?
C8 C9 1.409(3) . ?
C9 C10 1.374(3) . ?
C10 C11 1.408(3) . ?
C12 C19 1.446(2) . ?
C12 C13 1.490(2) . ?
C13 C18 1.393(3) . ?
C13 C14 1.401(3) . ?
C14 C15 1.384(3) . ?
C15 C16 1.390(3) . ?
C16 C17 1.398(3) . ?
C17 C18 1.385(3) . ?
C19 C20 1.493(2) . ?
C20 C25 1.394(3) . ?
C20 C21 1.395(3) . ?
C21 C22 1.388(3) . ?
C22 C23 1.388(3) . ?
C23 C24 1.383(3) . ?
C24 C25 1.391(3) . ?
C26 C27 1.406(3) . ?
C26 C31 1.413(3) . ?
C27 C28 1.371(3) . ?
C28 C29 1.408(3) . ?
C29 C30 1.365(3) . ?
C30 C31 1.421(3) . ?
C32 C39 1.444(2) . ?
C32 C33 1.480(2) . ?
C33 C38 1.395(3) . ?
C33 C34 1.397(3) . ?
C34 C35 1.390(3) . ?
C35 C36 1.381(3) . ?
C36 C37 1.385(4) . ?
C37 C38 1.390(3) . ?
C39 C40 1.490(3) . ?
C40 C45 1.399(3) . ?
C40 C41 1.398(3) . ?
C41 C42 1.392(3) . ?
C42 C43 1.385(3) . ?
C43 C44 1.388(3) . ?
C44 C45 1.387(3) . ?
S46 O47 1.4337(15) . ?
S46 O49 1.4405(15) . ?
S46 O48 1.4487(15) . ?
S46 C53 1.8173(19) . ?
F50 C53 1.335(2) . ?
F51 C53 1.327(2) . ?
F52 C53 1.342(2) . ?

loop_
_geom_torsion_atom_site_label_1
_geom_torsion_atom_site_label_2
_geom_torsion_atom_site_label_3
_geom_torsion_atom_site_label_4
_geom_torsion
_geom_torsion_site_symmetry_1
_geom_torsion_site_symmetry_2
_geom_torsion_site_symmetry_3
_geom_torsion_site_symmetry_4
_geom_torsion_publ_flag
N3 Ag1 N2 C19 -102.2(2) . . . . ?
N3 Ag1 N2 C11 90.2(2) . . . . ?
N2 Ag1 N3 C32 -88.6(2) . . . . ?
N2 Ag1 N3 C26 90.1(2) . . . . ?
C12 N4 C6 C7 -176.19(18) . . . . ?
C12 N4 C6 C11 3.5(3) . . . . ?
N4 C6 C7 C8 178.87(19) . . . . ?
C11 C6 C7 C8 -0.8(3) . . . . ?
C6 C7 C8 C9 1.1(3) . . . . ?
C7 C8 C9 C10 -0.6(3) . . . . ?
C8 C9 C10 C11 -0.3(3) . . . . ?
C19 N2 C11 C10 174.72(17) . . . . ?
Ag1 N2 C11 C10 -17.0(2) . . . . ?
C19 N2 C11 C6 -2.2(3) . . . . ?
Ag1 N2 C11 C6 166.15(13) . . . . ?
C9 C10 C11 N2 -176.29(18) . . . . ?
C9 C10 C11 C6 0.6(3) . . . . ?
N4 C6 C11 N2 -2.8(3) . . . . ?
C7 C6 C11 N2 176.84(18) . . . . ?
N4 C6 C11 C10 -179.73(18) . . . . ?
C7 C6 C11 C10 -0.1(3) . . . . ?
C6 N4 C12 C19 0.6(3) . . . . ?
C6 N4 C12 C13 -178.55(16) . . . . ?
N4 C12 C13 C18 131.43(19) . . . . ?
C19 C12 C13 C18 -47.7(3) . . . . ?
N4 C12 C13 C14 -44.2(2) . . . . ?
C19 C12 C13 C14 136.68(19) . . . . ?
C18 C13 C14 C15 0.8(3) . . . . ?
C12 C13 C14 C15 176.59(17) . . . . ?
C13 C14 C15 C16 -1.4(3) . . . . ?
C14 C15 C16 C17 0.6(3) . . . . ?
C15 C16 C17 C18 0.7(3) . . . . ?
C16 C17 C18 C13 -1.2(3) . . . . ?
C14 C13 C18 C17 0.5(3) . . . . ?
C12 C13 C18 C17 -175.16(18) . . . . ?
C11 N2 C19 C12 6.2(3) . . . . ?
Ag1 N2 C19 C12 -161.23(13) . . . . ?
C11 N2 C19 C20 -168.47(16) . . . . ?
Ag1 N2 C19 C20 24.1(2) . . . . ?
N4 C12 C19 N2 -5.6(3) . . . . ?
C13 C12 C19 N2 173.45(17) . . . . ?
N4 C12 C19 C20 168.94(17) . . . . ?
C13 C12 C19 C20 -12.0(3) . . . . ?
N2 C19 C20 C25 -68.7(2) . . . . ?
C12 C19 C20 C25 116.7(2) . . . . ?
N2 C19 C20 C21 111.6(2) . . . . ?
C12 C19 C20 C21 -63.0(2) . . . . ?
C25 C20 C21 C22 0.5(3) . . . . ?
C19 C20 C21 C22 -179.78(18) . . . . ?
C20 C21 C22 C23 -1.2(3) . . . . ?
C21 C22 C23 C24 0.5(3) . . . . ?
C22 C23 C24 C25 1.1(3) . . . . ?
C21 C20 C25 C24 1.0(3) . . . . ?
C19 C20 C25 C24 -178.69(18) . . . . ?
C23 C24 C25 C20 -1.8(3) . . . . ?
C32 N3 C26 C27 -177.54(18) . . . . ?
Ag1 N3 C26 C27 3.7(2) . . . . ?
C32 N3 C26 C31 4.1(3) . . . . ?
Ag1 N3 C26 C31 -174.69(13) . . . . ?
N3 C26 C27 C28 -177.20(19) . . . . ?
C31 C26 C27 C28 1.2(3) . . . . ?
C26 C27 C28 C29 0.6(3) . . . . ?
C27 C28 C29 C30 -1.4(4) . . . . ?
C28 C29 C30 C31 0.4(3) . . . . ?
C39 N5 C31 C26 2.2(3) . . . . ?
C39 N5 C31 C30 179.29(18) . . . . ?
N3 C26 C31 N5 -6.6(3) . . . . ?
C27 C26 C31 N5 174.96(18) . . . . ?
N3 C26 C31 C30 176.25(18) . . . . ?
C27 C26 C31 C30 -2.2(3) . . . . ?
C29 C30 C31 N5 -175.82(19) . . . . ?
C29 C30 C31 C26 1.3(3) . . . . ?
C26 N3 C32 C39 2.4(3) . . . . ?
Ag1 N3 C32 C39 -178.93(12) . . . . ?
C26 N3 C32 C33 -176.56(16) . . . . ?
Ag1 N3 C32 C33 2.1(2) . . . . ?
N3 C32 C33 C38 124.29(19) . . . . ?
C39 C32 C33 C38 -54.6(2) . . . . ?
N3 C32 C33 C34 -57.6(2) . . . . ?
C39 C32 C33 C34 123.43(19) . . . . ?
C38 C33 C34 C35 -0.7(3) . . . . ?
C32 C33 C34 C35 -178.80(17) . . . . ?
C33 C34 C35 C36 0.6(3) . . . . ?
C34 C35 C36 C37 -0.2(3) . . . . ?
C35 C36 C37 C38 -0.2(3) . . . . ?
C36 C37 C38 C33 0.1(3) . . . . ?
C34 C33 C38 C37 0.4(3) . . . . ?
C32 C33 C38 C37 178.44(18) . . . . ?
C31 N5 C39 C32 4.4(3) . . . . ?
C31 N5 C39 C40 -173.83(16) . . . . ?
N3 C32 C39 N5 -6.9(3) . . . . ?
C33 C32 C39 N5 171.96(17) . . . . ?
N3 C32 C39 C40 171.14(17) . . . . ?
C33 C32 C39 C40 -10.0(3) . . . . ?
N5 C39 C40 C45 -28.5(3) . . . . ?
C32 C39 C40 C45 153.34(18) . . . . ?
N5 C39 C40 C41 147.17(18) . . . . ?
C32 C39 C40 C41 -31.0(3) . . . . ?
C45 C40 C41 C42 -1.0(3) . . . . ?
C39 C40 C41 C42 -176.67(17) . . . . ?
C40 C41 C42 C43 1.4(3) . . . . ?
C41 C42 C43 C44 -0.7(3) . . . . ?
C42 C43 C44 C45 -0.4(3) . . . . ?
C43 C44 C45 C40 0.8(3) . . . . ?
C41 C40 C45 C44 -0.1(3) . . . . ?
C39 C40 C45 C44 175.76(18) . . . . ?
O47 S46 C53 F51 -178.17(13) . . . . ?
O49 S46 C53 F51 -57.31(16) . . . . ?
O48 S46 C53 F51 60.92(16) . . . . ?
O47 S46 C53 F50 61.65(15) . . . . ?
O49 S46 C53 F50 -177.49(13) . . . . ?
O48 S46 C53 F50 -59.26(15) . . . . ?
O47 S46 C53 F52 -57.37(15) . . . . ?
O49 S46 C53 F52 63.50(15) . . . . ?
O48 S46 C53 F52 -178.27(13) . . . . ?
